data_2009315
loop_
_publ_author_name
'Low, John Nicolson'
'Cobo, Justo'
'Molina, Sebasti\'an'
'S\'anchez, Adolfo'
'Nogueras, Manuel'
'Ferguson, George'

_publ_section_title
;Two polyacetylated
 6-amino-5-[<i>N</i>-(\b-<small>D</small>-glucopyranosyl)amino]-3-methylpyrimidine-2,4(1<i>H</i>,3<i>H</i>)-diones
;
_journal_issue 12
_journal_name_full 'Acta Crystallographica Section C'
_journal_page_first IUC9900164
_journal_paper_doi 10.1107/S0108270199098285
_journal_volume 55
_journal_year 1999
_chemical_formula_moiety 'C19 H26 N4 O11, H2 O'
_chemical_formula_sum 'C19 H28 N4 O12'
_chemical_formula_weight 504.45
_chemical_name_systematic
;
6-Amino-5-N-acetyl-N-(\b-D-3,4,6-tri-O-acetylglucopyranosyl)amino-
2,4-dioxo-1,2,3,4-tetrahydro-3-methylpyrimidine, water solvent
;
_space_group_IT_number 19
_symmetry_cell_setting orthorhombic
_symmetry_space_group_name_Hall 'P 2ac 2ab'
_symmetry_space_group_name_H-M 'P 21 21 21'
_cell_angle_alpha 90.00
_cell_angle_beta 90.00
_cell_angle_gamma 90.00
_cell_formula_units_Z 4
_cell_length_a 14.3951(11)
_cell_length_b 8.9771(9)
_cell_length_c 19.052(2)
_cell_measurement_reflns_used 25
_cell_measurement_temperature 294.0(10)
_cell_measurement_theta_max 13.81
_cell_measurement_theta_min 9.70
_cell_volume 2462.0(4)
_computing_cell_refinement 'SET4 and CELDIM (Enraf-Nonius, 1992)'
_computing_data_collection 'CAD-4-PC Software (Enraf-Nonius, 1992)'
_computing_data_reduction 'DATRD2 in NRCVAX96 (Gabe et al., 1989)'
_computing_molecular_graphics 'NRCVAX96, ORTEPII (Johnson, 1976) and PLATON (Spek, 1999)'
_computing_publication_material 'NRCVAX96, SHELXL97  and WordPerfect macro PREP8 (Ferguson, 1998)'
_computing_structure_refinement 'NRCVAX96 and SHELXL97 (Sheldrick, 1997b)'
_computing_structure_solution 'SHELXS97 (Sheldrick, 1997a)'
_diffrn_ambient_temperature 294.0(10)
_diffrn_measured_fraction_theta_full .992
_diffrn_measured_fraction_theta_max .992
_diffrn_measurement_device 'Enraf-Nonius CAD-4'
_diffrn_measurement_method \q/2\q
_diffrn_radiation_monochromator graphite
_diffrn_radiation_source 'X-ray tube'
_diffrn_radiation_type 'Mo K\a'
_diffrn_radiation_wavelength 0.71073
_diffrn_reflns_av_R_equivalents 0.0888
_diffrn_reflns_av_sigmaI/netI 0.0738
_diffrn_reflns_limit_h_max 17
_diffrn_reflns_limit_h_min -17
_diffrn_reflns_limit_k_max 10
_diffrn_reflns_limit_k_min -10
_diffrn_reflns_limit_l_max 22
_diffrn_reflns_limit_l_min -22
_diffrn_reflns_number 4371
_diffrn_reflns_theta_full 25.1
_diffrn_reflns_theta_max 25.1
_diffrn_reflns_theta_min 2.13
_diffrn_standards_decay_% 'no decay, variation 1.0'
_diffrn_standards_interval_time 180
_diffrn_standards_number 3
_exptl_absorpt_coefficient_mu 0.114
_exptl_absorpt_correction_type none
_exptl_crystal_colour colorless
_exptl_crystal_density_diffrn 1.361
_exptl_crystal_density_method 'not measured'
_exptl_crystal_description block
_exptl_crystal_F_000 1064
_exptl_crystal_size_max 0.40
_exptl_crystal_size_mid 0.28
_exptl_crystal_size_min 0.17
_refine_diff_density_max 0.243
_refine_diff_density_min -0.198
_refine_ls_extinction_method none
_refine_ls_goodness_of_fit_ref 1.019
_refine_ls_hydrogen_treatment mixed
_refine_ls_matrix_type full
_refine_ls_number_parameters 327
_refine_ls_number_reflns 2495
_refine_ls_number_restraints 2
_refine_ls_restrained_S_all 1.018
_refine_ls_R_factor_all 0.088
_refine_ls_R_factor_gt 0.054
_refine_ls_shift/su_max 0.006
_refine_ls_shift/su_mean 0.000
_refine_ls_structure_factor_coef Fsqd
_refine_ls_weighting_details 'w = 1/[\s^2^(Fo^2^)+(0.0744P)^2^] where P = (Fo^2^+2Fc^2^)/3'
_refine_ls_weighting_scheme calc
_refine_ls_wR_factor_ref 0.148
_reflns_number_gt 1569
_reflns_number_total 2495
_reflns_threshold_expression I>2\s(I)
_cod_data_source_file qa0191.cif
_cod_data_source_block I
_cod_database_code 2009315
_cod_database_fobs_code 2009315

loop_
_symmetry_equiv_pos_as_xyz
'x, y, z'
'x+1/2, -y+1/2, -z'
'-x, y+1/2, -z+1/2'
'-x+1/2, -y, z+1/2'

loop_
_atom_site_label
_atom_site_fract_x
_atom_site_fract_y
_atom_site_fract_z
_atom_site_U_iso_or_equiv
_atom_site_adp_type
_atom_site_calc_flag
_atom_site_refinement_flags
_atom_site_occupancy
_atom_site_disorder_assembly
_atom_site_disorder_group
_atom_site_type_symbol
N1 0.2954(3) 0.0255(5) 0.3870(2) 0.0555(12) Uani d . 1 . . N
H1 0.3412 0.0240 0.4159 0.067 Uiso calc R 1 . . H
C2 0.2250(4) 0.1236(7) 0.4001(3) 0.0601(15) Uani d . 1 . . C
O2 0.2267(4) 0.2015(5) 0.4528(2) 0.0790(13) Uani d . 1 . . O
N3 0.1574(3) 0.1311(5) 0.3499(2) 0.0588(12) Uani d . 1 . . N
C3 0.0823(5) 0.2393(8) 0.3604(4) 0.088(2) Uani d . 1 . . C
H3A 0.0530 0.2601 0.3162 0.133 Uiso calc PR 0.50 . . H
H3B 0.1074 0.3298 0.3794 0.133 Uiso calc PR 0.50 . . H
H3C 0.0373 0.1990 0.3924 0.133 Uiso calc PR 0.50 . . H
H3D 0.0789 0.2658 0.4091 0.133 Uiso calc PR 0.50 . . H
H3E 0.0244 0.1961 0.3459 0.133 Uiso calc PR 0.50 . . H
H3F 0.0945 0.3269 0.3330 0.133 Uiso calc PR 0.50 . . H
C4 0.1563(4) 0.0409(7) 0.2894(3) 0.0538(14) Uani d . 1 . . C
O4 0.0906(3) 0.0555(5) 0.2484(2) 0.0708(11) Uani d . 1 . . O
N5 0.2257(3) -0.1637(5) 0.2239(2) 0.0461(10) Uani d . 1 . . N
C5 0.2292(3) -0.0638(6) 0.2813(2) 0.0432(12) Uani d . 1 . . C
C51 0.1755(4) -0.2948(7) 0.2267(3) 0.0574(14) Uani d . 1 . . C
O51 0.1742(3) -0.3797(5) 0.1768(2) 0.0761(13) Uani d . 1 . . O
C52 0.1244(5) -0.3270(8) 0.2926(3) 0.081(2) Uani d . 1 . . C
H52A 0.0943 -0.4221 0.2889 0.121 Uiso calc R 1 . . H
H52B 0.0787 -0.2510 0.3005 0.121 Uiso calc R 1 . . H
H52C 0.1673 -0.3288 0.3312 0.121 Uiso calc R 1 . . H
C6 0.2988(3) -0.0709(6) 0.3312(3) 0.0476(13) Uani d . 1 . . C
N6 0.3695(3) -0.1666(5) 0.3278(2) 0.0599(13) Uani d . 1 . . N
H6A 0.4113 -0.1667 0.3601 0.072 Uiso calc R 1 . . H
H6B 0.3732 -0.2283 0.2934 0.072 Uiso calc R 1 . . H
C1' 0.2737(4) -0.1298(6) 0.1602(3) 0.0452(12) Uani d . 1 . . C
H1' 0.2478 -0.1915 0.1225 0.054 Uiso calc R 1 . . H
C2' 0.2655(4) 0.0323(6) 0.1390(3) 0.0478(13) Uani d . 1 . . C
H2'a 0.2846 0.0952 0.1785 0.057 Uiso calc R 1 . . H
O2' 0.1712(3) 0.0641(6) 0.12180(19) 0.0690(12) Uani d . 1 . . O
H2'b 0.1419 0.0803 0.1579 0.103 Uiso calc R 1 . . H
C3' 0.3248(4) 0.0682(5) 0.0762(2) 0.0438(12) Uani d . 1 . . C
H3' 0.2963 0.0263 0.0338 0.053 Uiso calc R 1 . . H
O3' 0.3267(3) 0.2287(4) 0.07108(18) 0.0583(10) Uani d . 1 . . O
C31' 0.3139(4) 0.2928(7) 0.0095(4) 0.0666(17) Uani d . 1 . . C
O32' 0.3068(5) 0.2255(6) -0.0434(3) 0.118(2) Uani d . 1 . . O
C32' 0.3170(6) 0.4585(7) 0.0165(4) 0.095(2) Uani d . 1 . . C
H32A 0.3805 0.4909 0.0184 0.142 Uiso calc R 1 . . H
H32B 0.2856 0.4878 0.0587 0.142 Uiso calc R 1 . . H
H32C 0.2869 0.5033 -0.0232 0.142 Uiso calc R 1 . . H
C4' 0.4224(4) 0.0074(6) 0.0844(2) 0.0445(12) Uani d . 1 . . C
H4' 0.4578 0.0670 0.1183 0.053 Uiso calc R 1 . . H
O4' 0.4674(2) 0.0096(4) 0.01555(17) 0.0511(9) Uani d . 1 . . O
C41' 0.5227(4) 0.1232(7) -0.0010(3) 0.0595(15) Uani d . 1 . . C
O41' 0.5376(4) 0.2232(6) 0.0393(2) 0.0967(17) Uani d . 1 . . O
C42' 0.5580(5) 0.1130(9) -0.0741(3) 0.093(2) Uani d . 1 . . C
H42A 0.5840 0.2071 -0.0878 0.139 Uiso calc R 1 . . H
H42B 0.5078 0.0879 -0.1051 0.139 Uiso calc R 1 . . H
H42C 0.6050 0.0374 -0.0767 0.139 Uiso calc R 1 . . H
C5' 0.4208(4) -0.1551(6) 0.1062(2) 0.0459(12) Uani d . 1 . . C
H5' 0.3886 -0.2120 0.0697 0.055 Uiso calc R 1 . . H
O6' 0.3700(2) -0.1692(4) 0.16960(17) 0.0454(8) Uani d . 1 . . O
C6' 0.5152(4) -0.2217(7) 0.1166(3) 0.0611(15) Uani d . 1 . . C
H6C 0.5090 -0.3216 0.1355 0.073 Uiso calc R 1 . . H
H6D 0.5468 -0.2285 0.0718 0.073 Uiso calc R 1 . . H
O61' 0.5691(3) -0.1324(5) 0.1639(2) 0.0659(11) Uani d . 1 . . O
C61' 0.5809(5) -0.1813(7) 0.2304(4) 0.0695(17) Uani d . 1 . . C
O62' 0.5514(3) -0.2980(5) 0.2503(2) 0.0856(14) Uani d . 1 . . O
C62' 0.6337(7) -0.0744(9) 0.2719(4) 0.130(4) Uani d . 1 . . C
H62A 0.5924 0.0001 0.2901 0.195 Uiso calc R 1 . . H
H62B 0.6797 -0.0278 0.2427 0.195 Uiso calc R 1 . . H
H62C 0.6637 -0.1250 0.3100 0.195 Uiso calc R 1 . . H
O1 0.0734(4) -0.0192(7) -0.0008(3) 0.0905(15) Uani d D 1 . . O
H1A 0.063 0.080 0.003 0.136 Uiso d D 1 . . H
H1B 0.116 -0.023 0.034 0.136 Uiso d D 1 . . H

loop_
_atom_site_aniso_label
_atom_site_aniso_U_11
_atom_site_aniso_U_22
_atom_site_aniso_U_33
_atom_site_aniso_U_12
_atom_site_aniso_U_13
_atom_site_aniso_U_23
N1 0.067(3) 0.061(3) 0.037(2) -0.015(3) -0.010(2) -0.005(2)
C2 0.075(4) 0.047(3) 0.058(4) -0.011(3) 0.010(3) 0.003(3)
O2 0.123(4) 0.065(3) 0.049(2) -0.008(3) 0.005(3) -0.020(2)
N3 0.071(3) 0.055(3) 0.051(3) 0.003(3) 0.010(2) -0.004(2)
C3 0.112(5) 0.074(4) 0.079(5) 0.028(5) 0.020(4) -0.004(4)
C4 0.064(3) 0.061(3) 0.037(3) -0.001(3) 0.004(3) 0.005(3)
O4 0.060(2) 0.098(3) 0.054(2) 0.021(2) -0.005(2) -0.007(2)
N5 0.049(2) 0.044(2) 0.045(2) -0.004(2) -0.002(2) -0.002(2)
C5 0.051(3) 0.048(3) 0.030(3) -0.004(3) -0.003(2) 0.000(2)
C51 0.058(3) 0.061(3) 0.053(3) -0.012(3) -0.005(3) -0.006(3)
O51 0.095(3) 0.071(3) 0.062(3) -0.029(3) -0.002(3) -0.016(2)
C52 0.084(4) 0.083(5) 0.076(4) -0.035(4) 0.010(4) 0.002(4)
C6 0.055(3) 0.048(3) 0.040(3) -0.009(3) 0.001(3) 0.006(3)
N6 0.064(3) 0.077(3) 0.039(2) 0.007(3) -0.014(2) 0.000(3)
C1' 0.047(3) 0.044(3) 0.045(3) -0.002(3) -0.007(2) 0.001(3)
C2' 0.055(3) 0.043(3) 0.045(3) 0.009(3) -0.007(2) -0.001(2)
O2' 0.063(2) 0.090(3) 0.053(2) 0.026(2) -0.005(2) 0.012(2)
C3' 0.063(3) 0.037(3) 0.031(3) 0.003(3) -0.004(3) 0.005(2)
O3' 0.089(3) 0.045(2) 0.041(2) 0.006(2) -0.005(2) 0.0064(18)
C31' 0.077(4) 0.062(4) 0.061(4) -0.005(3) -0.018(3) 0.025(4)
O32' 0.209(7) 0.093(4) 0.051(3) -0.030(5) -0.045(4) 0.019(3)
C32' 0.126(6) 0.058(4) 0.100(6) 0.013(4) 0.006(5) 0.031(4)
C4' 0.060(3) 0.044(3) 0.029(2) 0.000(3) -0.002(2) -0.003(2)
O4' 0.067(2) 0.050(2) 0.0365(19) -0.0085(19) 0.0072(17) -0.0055(17)
C41' 0.072(4) 0.066(4) 0.040(3) -0.017(3) -0.002(3) 0.004(3)
O41' 0.142(4) 0.089(3) 0.059(3) -0.061(4) 0.010(3) -0.013(3)
C42' 0.103(5) 0.113(6) 0.063(4) -0.032(5) 0.032(4) 0.004(4)
C5' 0.059(3) 0.050(3) 0.029(3) 0.005(3) 0.003(2) -0.003(2)
O6' 0.0514(19) 0.0440(19) 0.0408(19) 0.0043(17) -0.0069(16) 0.0058(16)
C6' 0.066(3) 0.061(3) 0.056(4) 0.018(3) 0.004(3) 0.006(3)
O61' 0.061(2) 0.073(3) 0.064(3) 0.005(2) -0.011(2) 0.017(2)
C61' 0.075(4) 0.055(4) 0.078(5) 0.013(4) -0.020(4) 0.003(4)
O62' 0.114(3) 0.072(3) 0.071(3) -0.008(3) -0.014(3) 0.023(3)
C62' 0.165(8) 0.079(5) 0.146(8) -0.014(6) -0.104(7) 0.008(5)
O1 0.091(3) 0.105(4) 0.075(3) 0.003(4) 0.007(3) -0.015(3)

loop_
_atom_type_symbol
_atom_type_description
_atom_type_scat_dispersion_real
_atom_type_scat_dispersion_imag
_atom_type_scat_source
C C 0.0033 0.0016 'International Tables Vol C Tables 4.2.6.8 and 6.1.1.4'
H H 0.0000 0.0000 'International Tables Vol C Tables 4.2.6.8 and 6.1.1.4'
N N 0.0061 0.0033 'International Tables Vol C Tables 4.2.6.8 and 6.1.1.4'
O O 0.0106 0.0060 'International Tables Vol C Tables 4.2.6.8 and 6.1.1.4'

loop_
_geom_angle_atom_site_label_1
_geom_angle_atom_site_label_2
_geom_angle_atom_site_label_3
_geom_angle
C2 N1 C6 125.2(5)
O2 C2 N3 124.1(6)
O2 C2 N1 120.3(6)
N3 C2 N1 115.6(5)
C2 N3 C4 123.5(5)
C2 N3 C3 117.6(5)
C4 N3 C3 118.9(5)
O4 C4 N3 117.7(5)
O4 C4 C5 124.7(5)
N3 C4 C5 117.6(5)
C51 N5 C5 121.9(4)
C51 N5 C1' 117.8(4)
C5 N5 C1' 120.3(4)
C6 C5 C4 119.5(5)
C6 C5 N5 121.9(5)
C4 C5 N5 118.6(4)
O51 C51 N5 120.7(5)
O51 C51 C52 122.1(5)
N5 C51 C52 117.2(5)
N6 C6 N1 118.2(5)
N6 C6 C5 123.3(5)
N1 C6 C5 118.5(5)
N5 C1' O6' 107.9(4)
N5 C1' C2' 113.1(5)
O6' C1' C2' 110.1(4)
O2' C2' C3' 108.3(4)
O2' C2' C1' 109.2(5)
C3' C2' C1' 111.9(5)
O3' C3' C2' 106.1(4)
O3' C3' C4' 110.3(5)
C2' C3' C4' 111.5(4)
C31' O3' C3' 119.5(5)
O32' C31' O3' 123.3(6)
O32' C31' C32' 126.1(7)
O3' C31' C32' 110.5(7)
O4' C4' C3' 108.2(4)
O4' C4' C5' 105.4(4)
C3' C4' C5' 111.1(5)
C41' O4' C4' 119.2(4)
O41' C41' O4' 121.9(5)
O41' C41' C42' 125.7(6)
O4' C41' C42' 112.3(5)
O6' C5' C6' 108.6(4)
O6' C5' C4' 109.1(4)
C6' C5' C4' 113.9(5)
O6' C5' H5' 108.3
C6' C5' H5' 108.3
C4' C5' H5' 108.3
C5' O6' C1' 111.6(4)
O61' C6' C5' 110.5(4)
C61' O61' C6' 118.4(5)
O62' C61' O61' 122.6(6)
O62' C61' C62' 126.3(7)
O61' C61' C62' 111.1(6)

loop_
_geom_bond_atom_site_label_1
_geom_bond_atom_site_label_2
_geom_bond_site_symmetry_2
_geom_bond_distance
_geom_bond_publ_flag
N1 C2 . 1.366(7) ?
N1 C6 . 1.370(7) ?
C2 O2 . 1.223(7) ?
C2 N3 . 1.366(7) ?
N3 C4 . 1.409(7) ?
N3 C3 . 1.467(7) ?
C4 O4 . 1.234(6) ?
C4 C5 . 1.417(7) ?
N5 C51 . 1.383(7) ?
N5 C5 . 1.416(6) ?
N5 C1' . 1.429(6) ?
C5 C6 . 1.383(7) ?
C51 O51 . 1.218(6) ?
C51 C52 . 1.484(8) ?
C6 N6 . 1.333(6) ?
C1' O6' . 1.442(6) ?
C1' C2' . 1.515(7) ?
C2' O2' . 1.425(6) ?
C2' C3' . 1.505(7) ?
C3' O3' . 1.444(6) ?
C3' C4' . 1.516(7) ?
O3' C31' . 1.320(7) ?
C31' O32' . 1.180(8) ?
C31' C32' . 1.494(10) ?
C4' O4' . 1.463(6) ?
C4' C5' . 1.517(7) ?
O4' C41' . 1.331(6) ?
C41' O41' . 1.201(7) ?
C41' C42' . 1.486(8) ?
C5' O6' . 1.417(5) ?
C5' C6' . 1.499(7) ?
C6' O61' . 1.434(6) ?
O61' C61' . 1.351(7) ?
C61' O62' . 1.193(8) ?
C61' C62' . 1.456(9) ?

loop_
_geom_hbond_atom_site_label_D
_geom_hbond_atom_site_label_H
_geom_hbond_atom_site_label_A
_geom_hbond_site_symmetry_A
_geom_hbond_distance_DH
_geom_hbond_distance_HA
_geom_hbond_distance_DA
_geom_hbond_angle_DHA
_geom_hbond_publ_flag
N6 H6B O6' . 0.86 2.48 3.015(5) 126 n
O2' H2'b O4 . 0.82 1.89 2.678(5) 161 n
O1 H1B O2' . 0.90 2.01 2.828(7) 149 n
O1 H1A O41' 2_645 0.90 1.97 2.804(8) 152 n
N1 H1 O1 4 0.86 2.01 2.854(7) 167 n
N6 H6A O41' 3_645 0.86 2.29 3.029(6) 145 n

loop_
_geom_torsion_atom_site_label_1
_geom_torsion_atom_site_label_2
_geom_torsion_atom_site_label_3
_geom_torsion_atom_site_label_4
_geom_torsion
C6 N1 C2 O2 177.4(5)
C6 N1 C2 N3 -5.2(7)
O2 C2 N3 C4 179.9(5)
N1 C2 N3 C4 2.5(8)
O2 C2 N3 C3 -0.2(8)
N1 C2 N3 C3 -177.6(5)
C2 N3 C4 O4 178.5(5)
C3 N3 C4 O4 -1.4(8)
C2 N3 C4 C5 0.7(8)
C3 N3 C4 C5 -179.2(5)
O4 C4 C5 C6 -179.3(5)
N3 C4 C5 C6 -1.6(7)
O4 C4 C5 N5 -2.6(8)
N3 C4 C5 N5 175.1(5)
C51 N5 C5 C6 92.7(6)
C1' N5 C5 C6 -88.2(6)
C51 N5 C5 C4 -84.0(6)
C1' N5 C5 C4 95.2(6)
C5 N5 C51 O51 -179.3(5)
C1' N5 C51 O51 1.5(8)
C5 N5 C51 C52 0.4(7)
C1' N5 C51 C52 -178.8(5)
C2 N1 C6 N6 -175.9(5)
C2 N1 C6 C5 4.3(7)
C4 C5 C6 N6 179.6(5)
N5 C5 C6 N6 3.0(8)
C4 C5 C6 N1 -0.7(7)
N5 C5 C6 N1 -177.3(4)
C51 N5 C1' O6' -100.0(5)
C5 N5 C1' O6' 80.9(6)
C51 N5 C1' C2' 138.0(5)
C5 N5 C1' C2' -41.1(6)
N5 C1' C2' O2' -66.2(5)
O6' C1' C2' O2' 173.1(4)
N5 C1' C2' C3' 174.0(4)
O6' C1' C2' C3' 53.2(6)
O2' C2' C3' O3' 71.8(5)
C1' C2' C3' O3' -167.8(4)
O2' C2' C3' C4' -168.0(5)
C1' C2' C3' C4' -47.6(6)
C2' C3' O3' C31' -134.4(5)
C4' C3' O3' C31' 104.7(6)
C3' O3' C31' O32' -5.1(10)
C3' O3' C31' C32' 179.0(6)
O3' C3' C4' O4' -77.6(5)
C2' C3' C4' O4' 164.7(4)
O3' C3' C4' C5' 167.1(4)
C2' C3' C4' C5' 49.4(6)
C3' C4' O4' C41' 97.0(5)
C5' C4' O4' C41' -144.1(5)
C4' O4' C41' O41' 0.9(8)
C4' O4' C41' C42' -176.5(5)
O4' C4' C5' O6' -174.3(3)
C3' C4' C5' O6' -57.3(5)
O4' C4' C5' C6' 64.1(5)
C3' C4' C5' C6' -178.9(4)
C6' C5' O6' C1' -170.5(4)
C4' C5' O6' C1' 64.7(5)
N5 C1' O6' C5' 173.3(4)
C2' C1' O6' C5' -62.8(5)
O6' C5' C6' O61' -69.0(5)
C4' C5' C6' O61' 52.9(6)
C5' C6' O61' C61' 104.1(5)
C6' O61' C61' O62' 2.9(9)
C6' O61' C61' C62' -177.5(6)
